data_2107215
loop_
_publ_author_name
'Amberger, E.'
'Rauh, P.A.'

_publ_section_title
;
 Struktur des borreichen Borphosphids
;
_journal_name_full 'Acta Crystallographica B (24,1968-38,1982)'
_journal_page_first 2549
_journal_page_last 2553
_journal_volume 30
_journal_year 1974
_chemical_formula_sum 'B6 P0.79'
_space_group_IT_number 166
_symmetry_space_group_name_Hall '-R 3 2"'
_symmetry_space_group_name_H-M 'R -3 m :H'
_cell_angle_alpha 90
_cell_angle_beta 90
_cell_angle_gamma 120
_cell_formula_units_Z 6
_cell_length_a 5.984
_cell_length_b 5.984
_cell_length_c 11.85
_cell_volume 367.479
_citation_journal_id_ASTM ACBCAR
_cod_data_source_file Amberger_ACBCAR_1974_442.cif
_cod_data_source_block B6P0.79
_cod_original_cell_volume 367.4787
_cod_database_code 2107215

loop_
_symmetry_equiv_pos_as_xyz
x,y,z
-y,x-y,z
-x+y,-x,z
y,x,-z
-x,-x+y,-z
x-y,-y,-z
-x,-y,-z
y,-x+y,-z
x-y,x,-z
-y,-x,z
x,x-y,z
-x+y,y,z
x+2/3,y+1/3,z+1/3
-y+2/3,x-y+1/3,z+1/3
-x+y+2/3,-x+1/3,z+1/3
y+2/3,x+1/3,-z+1/3
-x+2/3,-x+y+1/3,-z+1/3
x-y+2/3,-y+1/3,-z+1/3
-x+2/3,-y+1/3,-z+1/3
y+2/3,-x+y+1/3,-z+1/3
x-y+2/3,x+1/3,-z+1/3
-y+2/3,-x+1/3,z+1/3
x+2/3,x-y+1/3,z+1/3
-x+y+2/3,y+1/3,z+1/3
x+1/3,y+2/3,z+2/3
-y+1/3,x-y+2/3,z+2/3
-x+y+1/3,-x+2/3,z+2/3
y+1/3,x+2/3,-z+2/3
-x+1/3,-x+y+2/3,-z+2/3
x-y+1/3,-y+2/3,-z+2/3
-x+1/3,-y+2/3,-z+2/3
y+1/3,-x+y+2/3,-z+2/3
x-y+1/3,x+2/3,-z+2/3
-y+1/3,-x+2/3,z+2/3
x+1/3,x-y+2/3,z+2/3
-x+y+1/3,y+2/3,z+2/3

loop_
_atom_site_label
_atom_site_type_symbol
_atom_site_fract_x
_atom_site_fract_y
_atom_site_fract_z
_atom_site_occupancy
_atom_site_U_iso_or_equiv
B1 B 0.1767 0.8233 0.6382 1 0.0
P1 P 0 0 0.4059 0.79 0.0
B2 B 0.1049 0.8951 0.8825 1 0.0
